data_2227450
loop_
_publ_author_name
'Benn, Michael'
'Yelland, Lois Jean'
'Parvez, Masood'

_publ_section_title
;
 Ranunculin
;
_journal_coeditor_code FL2315
_journal_issue 10
_journal_name_full 'Acta Crystallographica Section E'
_journal_page_first o2503
_journal_paper_doi 10.1107/S1600536810034847
_journal_volume 66
_journal_year 2010
_chemical_formula_iupac 'C11 H16 O8'
_chemical_formula_moiety 'C11 H16 O8'
_chemical_formula_sum 'C11 H16 O8'
_chemical_formula_weight 276.24
_chemical_name_common Ranunculin
_chemical_name_systematic
;
(5<i>S</i>)-5-[(\b-D-glucopyranosyloxy)methyl]furan-2(5<i>H</i>)-one
;
_space_group_IT_number 4
_symmetry_cell_setting monoclinic
_symmetry_space_group_name_Hall 'P 2yb'
_symmetry_space_group_name_H-M 'P 1 21 1'
_atom_sites_solution_hydrogens difmap
_atom_sites_solution_primary direct
_atom_sites_solution_secondary difmap
_cell_angle_alpha 90.00
_cell_angle_beta 97.895(2)
_cell_angle_gamma 90.00
_cell_formula_units_Z 2
_cell_length_a 5.7944(4)
_cell_length_b 6.9359(3)
_cell_length_c 15.0491(10)
_cell_measurement_reflns_used 1560
_cell_measurement_temperature 173(2)
_cell_measurement_theta_max 30.0
_cell_measurement_theta_min 1.0
_cell_volume 599.08(6)
_computing_cell_refinement 'DENZO (Otwinowski & Minor, 1997)'
_computing_data_collection 'COLLECT (Hooft, 1998)'
_computing_data_reduction 'SCALEPACK (Otwinowski & Minor, 1997)'
_computing_molecular_graphics 'ORTEP-3 for Windows (Farrugia, 1997)'
_computing_publication_material 'SHELXL97 (Sheldrick, 2008)'
_computing_structure_refinement 'SHELXL97 (Sheldrick, 2008)'
_computing_structure_solution 'SHELXS97 (Sheldrick, 2008)'
_diffrn_ambient_temperature 173(2)
_diffrn_measured_fraction_theta_full 0.987
_diffrn_measured_fraction_theta_max 0.987
_diffrn_measurement_device_type
;
Nonius APEXII CCD <b>[APEXII is a Bruker machine - is this a KappaCCD
upgraded with an APEXII CCD?]</b>
;
_diffrn_measurement_method '\f & \w scans'
_diffrn_radiation_monochromator graphite
_diffrn_radiation_source 'fine-focus sealed tube'
_diffrn_radiation_type MoK\a
_diffrn_radiation_wavelength 0.71073
_diffrn_reflns_av_R_equivalents 0.018
_diffrn_reflns_av_sigmaI/netI 0.024
_diffrn_reflns_limit_h_max 6
_diffrn_reflns_limit_h_min -6
_diffrn_reflns_limit_k_max 8
_diffrn_reflns_limit_k_min -6
_diffrn_reflns_limit_l_max 17
_diffrn_reflns_limit_l_min -17
_diffrn_reflns_number 1926
_diffrn_reflns_theta_full 25.0
_diffrn_reflns_theta_max 25.0
_diffrn_reflns_theta_min 3.2
_diffrn_standards_number 0
_exptl_absorpt_coefficient_mu 0.132
_exptl_absorpt_correction_T_max 0.997
_exptl_absorpt_correction_T_min 0.961
_exptl_absorpt_correction_type multi-scan
_exptl_absorpt_process_details '(SORTAV; Blessing, 1997)'
_exptl_crystal_colour colorless
_exptl_crystal_density_diffrn 1.531
_exptl_crystal_density_method 'not measured'
_exptl_crystal_description plate
_exptl_crystal_F_000 292
_exptl_crystal_size_max 0.30
_exptl_crystal_size_mid 0.24
_exptl_crystal_size_min 0.02
_refine_diff_density_max 0.18
_refine_diff_density_min -0.16
_refine_ls_extinction_method none
_refine_ls_goodness_of_fit_ref 1.04
_refine_ls_hydrogen_treatment mixed
_refine_ls_matrix_type full
_refine_ls_number_parameters 184
_refine_ls_number_reflns 1133
_refine_ls_number_restraints 1
_refine_ls_restrained_S_all 1.04
_refine_ls_R_factor_all 0.026
_refine_ls_R_factor_gt 0.026
_refine_ls_shift/su_max 0.002
_refine_ls_shift/su_mean 0.000
_refine_ls_structure_factor_coef Fsqd
_refine_ls_weighting_details 'calc w=1/[\s^2^(Fo^2^)+(0.0400P)^2^+0.1617P] where P=(Fo^2^+2Fc^2^)/3'
_refine_ls_weighting_scheme calc
_refine_ls_wR_factor_gt 0.068
_refine_ls_wR_factor_ref 0.069
_reflns_number_gt 1112
_reflns_number_total 1133
_reflns_threshold_expression I>2\s(I)
_cod_data_source_file fl2315.cif
_cod_data_source_block I
_cod_original_sg_symbol_H-M 'P 21'
_cod_database_code 2227450
_cod_database_fobs_code 2227450

loop_
_symmetry_equiv_pos_as_xyz
'x, y, z'
'-x, y+1/2, -z'

loop_
_atom_site_type_symbol
_atom_site_label
_atom_site_fract_x
_atom_site_fract_y
_atom_site_fract_z
_atom_site_U_iso_or_equiv
_atom_site_adp_type
_atom_site_calc_flag
_atom_site_refinement_flags
_atom_site_occupancy
_atom_site_disorder_assembly
_atom_site_disorder_group
O O1 0.9146(3) -0.1112(2) 0.96815(9) 0.0225(4) Uani d . 1 . .
O O2 1.0618(3) -0.0493(3) 1.11025(10) 0.0309(4) Uani d . 1 . .
O O3 0.4499(2) 0.0377(2) 0.79524(9) 0.0200(3) Uani d . 1 . .
O O4 0.5209(2) 0.3269(2) 0.73224(9) 0.0188(3) Uani d . 1 . .
O O5 0.1227(3) -0.0568(2) 0.63887(10) 0.0241(4) Uani d . 1 . .
H H5O 0.085(5) -0.121(5) 0.6833(19) 0.036 Uiso d . 1 . .
O O6 -0.0241(2) 0.2692(2) 0.53178(10) 0.0208(4) Uani d . 1 . .
H H6O -0.025(5) 0.336(5) 0.479(2) 0.031 Uiso d . 1 . .
O O7 0.3667(3) 0.5126(3) 0.50561(9) 0.0215(3) Uani d . 1 . .
H H7O 0.259(5) 0.591(5) 0.4895(18) 0.032 Uiso d . 1 . .
O O8 0.8805(3) 0.6376(3) 0.72096(10) 0.0277(4) Uani d . 1 . .
H H8O 0.893(5) 0.563(5) 0.769(2) 0.042 Uiso d . 1 . .
C C1 0.6798(3) 0.0332(4) 0.84401(13) 0.0216(5) Uani d . 1 . .
H H1A 0.7191 0.1601 0.8721 0.026 Uiso calc R 1 . .
H H1B 0.7947 0.0036 0.8030 0.026 Uiso calc R 1 . .
C C2 0.8918(4) -0.0724(3) 1.05518(13) 0.0225(5) Uani d . 1 . .
C C3 0.6434(4) -0.0666(4) 1.06406(14) 0.0252(5) Uani d . 1 . .
H H3 0.5794 -0.0486 1.1183 0.030 Uiso calc R 1 . .
C C4 0.5229(4) -0.0912(3) 0.98301(14) 0.0243(5) Uani d . 1 . .
H H4 0.3578 -0.0895 0.9699 0.029 Uiso calc R 1 . .
C C5 0.6862(4) -0.1216(3) 0.91570(13) 0.0204(5) Uani d . 1 . .
H H5 0.6609 -0.2517 0.8874 0.025 Uiso calc R 1 . .
C C6 0.4469(4) 0.1343(3) 0.71336(13) 0.0178(4) Uani d . 1 . .
H H6 0.5552 0.0694 0.6765 0.021 Uiso calc R 1 . .
C C7 0.2004(3) 0.1338(3) 0.66293(13) 0.0176(4) Uani d . 1 . .
H H7 0.0906 0.1980 0.6994 0.021 Uiso calc R 1 . .
C C8 0.2093(3) 0.2433(3) 0.57590(13) 0.0167(4) Uani d . 1 . .
H H8 0.2985 0.1652 0.5363 0.020 Uiso calc R 1 . .
C C9 0.3238(3) 0.4413(3) 0.59065(13) 0.0172(4) Uani d . 1 . .
H H9 0.2164 0.5310 0.6170 0.021 Uiso calc R 1 . .
C C10 0.5559(3) 0.4305(3) 0.65204(13) 0.0180(4) Uani d . 1 . .
H H10 0.6738 0.3622 0.6208 0.022 Uiso calc R 1 . .
C C11 0.6423(4) 0.6302(3) 0.67948(14) 0.0218(5) Uani d . 1 . .
H H11A 0.6248 0.7137 0.6256 0.026 Uiso calc R 1 . .
H H11B 0.5424 0.6840 0.7217 0.026 Uiso calc R 1 . .

loop_
_atom_site_aniso_label
_atom_site_aniso_U_11
_atom_site_aniso_U_22
_atom_site_aniso_U_33
_atom_site_aniso_U_12
_atom_site_aniso_U_13
_atom_site_aniso_U_23
O1 0.0203(7) 0.0294(9) 0.0169(7) 0.0038(6) -0.0002(5) 0.0024(6)
O2 0.0327(8) 0.0329(10) 0.0233(8) 0.0036(8) -0.0095(7) -0.0014(8)
O3 0.0212(7) 0.0242(8) 0.0137(7) -0.0011(7) -0.0005(5) 0.0038(6)
O4 0.0226(7) 0.0190(8) 0.0143(7) -0.0026(6) 0.0005(5) -0.0001(6)
O5 0.0317(8) 0.0223(8) 0.0172(7) -0.0077(7) -0.0007(6) 0.0020(7)
O6 0.0177(7) 0.0259(8) 0.0174(7) -0.0007(6) -0.0027(6) 0.0030(7)
O7 0.0218(7) 0.0257(8) 0.0172(7) 0.0016(7) 0.0036(6) 0.0063(7)
O8 0.0262(8) 0.0330(9) 0.0227(8) -0.0102(8) -0.0010(6) 0.0034(8)
C1 0.0200(10) 0.0262(12) 0.0175(10) -0.0020(10) -0.0010(8) 0.0041(9)
C2 0.0302(11) 0.0188(10) 0.0175(9) 0.0063(10) 0.0000(9) 0.0026(9)
C3 0.0306(11) 0.0257(11) 0.0201(10) 0.0037(10) 0.0064(8) 0.0025(10)
C4 0.0235(10) 0.0234(12) 0.0264(12) 0.0004(10) 0.0044(9) 0.0071(10)
C5 0.0217(10) 0.0214(11) 0.0168(10) -0.0001(9) -0.0023(8) 0.0016(9)
C6 0.0216(10) 0.0179(10) 0.0138(9) -0.0003(9) 0.0020(7) 0.0016(9)
C7 0.0190(10) 0.0188(10) 0.0151(9) -0.0014(9) 0.0025(7) 0.0003(9)
C8 0.0152(10) 0.0207(10) 0.0135(9) 0.0003(9) -0.0001(8) -0.0008(8)
C9 0.0185(10) 0.0191(10) 0.0143(9) 0.0010(9) 0.0038(7) 0.0010(9)
C10 0.0180(10) 0.0216(10) 0.0147(9) -0.0004(10) 0.0038(8) 0.0017(9)
C11 0.0253(11) 0.0206(11) 0.0189(10) -0.0016(9) 0.0004(8) 0.0006(10)

loop_
_atom_type_symbol
_atom_type_description
_atom_type_scat_dispersion_real
_atom_type_scat_dispersion_imag
_atom_type_scat_source
C C 0.0033 0.0016 'International Tables Vol C Tables 4.2.6.8 and 6.1.1.4'
H H 0.0000 0.0000 'International Tables Vol C Tables 4.2.6.8 and 6.1.1.4'
O O 0.0106 0.0060 'International Tables Vol C Tables 4.2.6.8 and 6.1.1.4'

loop_
_geom_angle_atom_site_label_1
_geom_angle_atom_site_label_2
_geom_angle_atom_site_label_3
_geom_angle_site_symmetry_1
_geom_angle_site_symmetry_3
_geom_angle
_geom_angle_publ_flag
C2 O1 C5 . . 109.40(15) ?
C6 O3 C1 . . 111.09(15) ?
C6 O4 C10 . . 112.00(15) ?
C7 O5 H5O . . 113(2) ?
C8 O6 H6O . . 110.7(18) ?
C9 O7 H7O . . 105.7(19) ?
C11 O8 H8O . . 107(2) ?
O3 C1 C5 . . 108.08(17) ?
O3 C1 H1A . . 110.1 ?
C5 C1 H1A . . 110.1 ?
O3 C1 H1B . . 110.1 ?
C5 C1 H1B . . 110.1 ?
H1A C1 H1B . . 108.4 ?
O2 C2 O1 . . 120.56(19) ?
O2 C2 C3 . . 130.8(2) ?
O1 C2 C3 . . 108.66(17) ?
C4 C3 C2 . . 108.1(2) ?
C4 C3 H3 . . 125.9 ?
C2 C3 H3 . . 125.9 ?
C3 C4 C5 . . 109.8(2) ?
C3 C4 H4 . . 125.1 ?
C5 C4 H4 . . 125.1 ?
O1 C5 C4 . . 103.91(16) ?
O1 C5 C1 . . 106.48(16) ?
C4 C5 C1 . . 115.19(19) ?
O1 C5 H5 . . 110.3 ?
C4 C5 H5 . . 110.3 ?
C1 C5 H5 . . 110.3 ?
O3 C6 O4 . . 107.90(15) ?
O3 C6 C7 . . 109.54(16) ?
O4 C6 C7 . . 109.80(16) ?
O3 C6 H6 . . 109.9 ?
O4 C6 H6 . . 109.9 ?
C7 C6 H6 . . 109.9 ?
O5 C7 C8 . . 106.92(16) ?
O5 C7 C6 . . 111.72(17) ?
C8 C7 C6 . . 106.69(16) ?
O5 C7 H7 . . 110.5 ?
C8 C7 H7 . . 110.5 ?
C6 C7 H7 . . 110.5 ?
O6 C8 C7 . . 108.63(16) ?
O6 C8 C9 . . 108.56(17) ?
C7 C8 C9 . . 112.90(16) ?
O6 C8 H8 . . 108.9 ?
C7 C8 H8 . . 108.9 ?
C9 C8 H8 . . 108.9 ?
O7 C9 C10 . . 108.24(15) ?
O7 C9 C8 . . 107.89(16) ?
C10 C9 C8 . . 111.93(17) ?
O7 C9 H9 . . 109.6 ?
C10 C9 H9 . . 109.6 ?
C8 C9 H9 . . 109.6 ?
O4 C10 C11 . . 107.91(16) ?
O4 C10 C9 . . 108.49(15) ?
C11 C10 C9 . . 110.63(17) ?
O4 C10 H10 . . 109.9 ?
C11 C10 H10 . . 109.9 ?
C9 C10 H10 . . 109.9 ?
O8 C11 C10 . . 114.47(18) ?
O8 C11 H11A . . 108.6 ?
C10 C11 H11A . . 108.6 ?
O8 C11 H11B . . 108.6 ?
C10 C11 H11B . . 108.6 ?
H11A C11 H11B . . 107.6 ?

loop_
_geom_bond_atom_site_label_1
_geom_bond_atom_site_label_2
_geom_bond_site_symmetry_2
_geom_bond_distance
_geom_bond_publ_flag
O1 C2 . 1.361(2) ?
O1 C5 . 1.447(2) ?
O2 C2 . 1.208(3) ?
O3 C6 . 1.401(2) ?
O3 C1 . 1.430(2) ?
O4 C6 . 1.419(3) ?
O4 C10 . 1.443(2) ?
O5 C7 . 1.427(3) ?
O5 H5O . 0.86(3) ?
O6 C8 . 1.434(2) ?
O6 H6O . 0.92(3) ?
O7 C9 . 1.425(2) ?
O7 H7O . 0.84(3) ?
O8 C11 . 1.435(3) ?
O8 H8O . 0.88(3) ?
C1 C5 . 1.519(3) ?
C1 H1A . 0.9900 ?
C1 H1B . 0.9900 ?
C2 C3 . 1.464(3) ?
C3 C4 . 1.331(3) ?
C3 H3 . 0.9500 ?
C4 C5 . 1.493(3) ?
C4 H4 . 0.9500 ?
C5 H5 . 1.0000 ?
C6 C7 . 1.523(3) ?
C6 H6 . 1.0000 ?
C7 C8 . 1.521(3) ?
C7 H7 . 1.0000 ?
C8 C9 . 1.528(3) ?
C8 H8 . 1.0000 ?
C9 C10 . 1.525(2) ?
C9 H9 . 1.0000 ?
C10 C11 . 1.511(3) ?
C10 H10 . 1.0000 ?
C11 H11A . 0.9900 ?
C11 H11B . 0.9900 ?

loop_
_geom_hbond_atom_site_label_D
_geom_hbond_atom_site_label_H
_geom_hbond_atom_site_label_A
_geom_hbond_site_symmetry_A
_geom_hbond_distance_DH
_geom_hbond_distance_HA
_geom_hbond_distance_DA
_geom_hbond_angle_DHA
_geom_hbond_publ_flag
O5 H5O O8 1_445 0.86(3) 2.17(3) 2.910(2) 144(3) y
O6 H6O O5 2_556 0.92(3) 1.94(3) 2.824(2) 162(3) y
O7 H7O O6 2_556 0.84(3) 1.84(3) 2.668(2) 173(3) y
O8 H8O O2 2_757 0.88(3) 1.96(3) 2.830(2) 167(3) y
C3 H3 O4 2_647 0.95 2.55 3.413(3) 151 n
C4 H4 O1 1_455 0.95 2.57 3.504(3) 168 n
C8 H8 O7 2_646 1.00 2.37 3.306(3) 155 n
C1 H1A O2 2_757 0.99 2.38 3.289(3) 153 n
C10 H10 O6 1_655 1.00 2.43 3.415(3) 167 n
O6 H6O O7 . 0.92(3) 2.56(3) 2.894(2) 102(2) y
C11 H11A O7 . 0.99 2.59 2.986(3) 104 n

loop_
_geom_torsion_atom_site_label_1
_geom_torsion_atom_site_label_2
_geom_torsion_atom_site_label_3
_geom_torsion_atom_site_label_4
_geom_torsion_site_symmetry_1
_geom_torsion_site_symmetry_2
_geom_torsion_site_symmetry_3
_geom_torsion_site_symmetry_4
_geom_torsion
_geom_torsion_publ_flag
C6 O3 C1 C5 . . . . -162.86(17) ?
C5 O1 C2 O2 . . . . -176.8(2) ?
C5 O1 C2 C3 . . . . 3.2(2) ?
O2 C2 C3 C4 . . . . 176.8(3) ?
O1 C2 C3 C4 . . . . -3.3(3) ?
C2 C3 C4 C5 . . . . 2.0(3) ?
C2 O1 C5 C4 . . . . -2.0(2) ?
C2 O1 C5 C1 . . . . 120.06(19) ?
C3 C4 C5 O1 . . . . -0.1(3) ?
C3 C4 C5 C1 . . . . -116.2(2) ?
O3 C1 C5 O1 . . . . -175.41(16) ?
O3 C1 C5 C4 . . . . -60.8(2) ?
C1 O3 C6 O4 . . . . -61.2(2) ?
C1 O3 C6 C7 . . . . 179.26(17) ?
C10 O4 C6 O3 . . . . 171.64(15) ?
C10 O4 C6 C7 . . . . -69.02(19) ?
O3 C6 C7 O5 . . . . -64.4(2) ?
O4 C6 C7 O5 . . . . 177.31(17) ?
O3 C6 C7 C8 . . . . 179.11(17) ?
O4 C6 C7 C8 . . . . 60.8(2) ?
O5 C7 C8 O6 . . . . 68.0(2) ?
C6 C7 C8 O6 . . . . -172.30(16) ?
O5 C7 C8 C9 . . . . -171.50(16) ?
C6 C7 C8 C9 . . . . -51.8(2) ?
O6 C8 C9 O7 . . . . -71.42(19) ?
C7 C8 C9 O7 . . . . 168.07(16) ?
O6 C8 C9 C10 . . . . 169.60(14) ?
C7 C8 C9 C10 . . . . 49.1(2) ?
C6 O4 C10 C11 . . . . -177.97(16) ?
C6 O4 C10 C9 . . . . 62.1(2) ?
O7 C9 C10 O4 . . . . -169.84(18) ?
C8 C9 C10 O4 . . . . -51.1(2) ?
O7 C9 C10 C11 . . . . 72.0(2) ?
C8 C9 C10 C11 . . . . -169.25(17) ?
O4 C10 C11 O8 . . . . 74.2(2) ?
C9 C10 C11 O8 . . . . -167.27(16) ?

loop_
_cod_related_entry_id
_cod_related_entry_database
_cod_related_entry_code
1 ChemSpider 390250
